data_4084519
loop_
_publ_author_name
'Fettinger, James C.'
'Gray, Paul A.'
'Melton, Christopher E.'
'Power, Philip P.'

_publ_section_title
;
 Hydroalumination of Alkenes and Alkynes by Primary Aluminum Hydrides
 under Mild Conditions
;
_journal_issue 21
_journal_name_full Organometallics
_journal_page_first 6232
_journal_paper_doi 10.1021/om500911f
_journal_volume 33
_journal_year 2014
_chemical_formula_moiety 'C84 H128 Al2 Li2'
_chemical_formula_sum 'C84 H128 Al2 Li2'
_chemical_formula_weight 1205.70
_chemical_name_systematic
; 
 ? 
;
_space_group_crystal_system orthorhombic
_space_group_IT_number 61
_space_group_name_Hall '-P 2ac 2ab'
_space_group_name_H-M_alt 'P b c a'
_symmetry_space_group_name_Hall '-P 2ac 2ab'
_symmetry_space_group_name_H-M 'P b c a'
_atom_sites_solution_hydrogens mixed
_audit_creation_method SHELXL-2012
_cell_angle_alpha 90
_cell_angle_beta 90
_cell_angle_gamma 90
_cell_formula_units_Z 4
_cell_length_a 16.1828(3)
_cell_length_b 17.4407(3)
_cell_length_c 27.6211(5)
_cell_measurement_reflns_used 9648
_cell_measurement_temperature 90(2)
_cell_measurement_theta_max 70.23
_cell_measurement_theta_min 4.06
_cell_volume 7795.8(2)
_computing_cell_refinement 'SAINT (8.27b) (Bruker, 2012)'
_computing_data_collection 'Apex2 (2010-7) (Bruker, 2010)'
_computing_data_reduction 'SAINT (8.27b) (Bruker, 2012)'
_computing_molecular_graphics 'Bruker SHELXTL'
_computing_publication_material 'Bruker SHELXTL'
_computing_structure_refinement 'SHELXL-2012 (Sheldrick, 2012)'
_computing_structure_solution 'SHELXS-97 (Sheldrick, 2008)'
_diffrn_ambient_temperature 90(2)
_diffrn_measured_fraction_theta_full 0.996
_diffrn_measured_fraction_theta_max 0.993
_diffrn_measurement_device_type 'Bruker Duo APEX-II CCD'
_diffrn_measurement_method '\f and \w scans'
_diffrn_radiation_type CuK\a
_diffrn_radiation_wavelength 1.54178
_diffrn_reflns_av_R_equivalents 0.0268
_diffrn_reflns_av_unetI/netI 0.0262
_diffrn_reflns_Laue_measured_fraction_full 0.996
_diffrn_reflns_Laue_measured_fraction_max 0.993
_diffrn_reflns_limit_h_max 19
_diffrn_reflns_limit_h_min -18
_diffrn_reflns_limit_k_max 21
_diffrn_reflns_limit_k_min -20
_diffrn_reflns_limit_l_max 32
_diffrn_reflns_limit_l_min -33
_diffrn_reflns_number 25426
_diffrn_reflns_point_group_measured_fraction_full 0.996
_diffrn_reflns_point_group_measured_fraction_max 0.993
_diffrn_reflns_theta_full 67.679
_diffrn_reflns_theta_max 70.288
_diffrn_reflns_theta_min 3.200
_exptl_absorpt_coefficient_mu 0.620
_exptl_absorpt_correction_T_max 0.9120
_exptl_absorpt_correction_T_min 0.8268
_exptl_absorpt_correction_type multi-scan
_exptl_absorpt_process_details 'SADABS 2012/1 (Sheldrick, 2012)'
_exptl_crystal_colour Colorless
_exptl_crystal_density_diffrn 1.027
_exptl_crystal_description Block
_exptl_crystal_F_000 2656
_exptl_crystal_size_max 0.273
_exptl_crystal_size_mid 0.194
_exptl_crystal_size_min 0.174
_refine_diff_density_max 0.356
_refine_diff_density_min -0.268
_refine_diff_density_rms 0.042
_refine_ls_extinction_method none
_refine_ls_goodness_of_fit_ref 1.032
_refine_ls_hydrogen_treatment mixed
_refine_ls_matrix_type full
_refine_ls_number_parameters 430
_refine_ls_number_reflns 7370
_refine_ls_number_restraints 10
_refine_ls_restrained_S_all 1.075
_refine_ls_R_factor_all 0.0440
_refine_ls_R_factor_gt 0.0403
_refine_ls_shift/su_max 0.001
_refine_ls_shift/su_mean 0.000
_refine_ls_structure_factor_coef Fsqd
_refine_ls_weighting_details
; 
 w=1/[\s^2^(Fo^2^)+(0.0532P)^2^+4.1505P] 
 where P=(Fo^2^+2Fc^2^)/3 
;
_refine_ls_weighting_scheme calc
_refine_ls_wR_factor_gt 0.1079
_refine_ls_wR_factor_ref 0.1112
_reflns_Friedel_coverage 0.000
_reflns_number_gt 6714
_reflns_number_total 7370
_reflns_threshold_expression 'I > 2\s(I)'
_cod_data_source_file om500911f_si_002.cif
_cod_data_source_block cem039fmi
_cod_depositor_comments
;
The following automatic conversions were performed:

'_exptl_absorpt_correction_type' value 'Multi-scan' changed to
'multi-scan' according to
/home/saulius/struct/COD-crude-data--automatic-downloads/rss-feeds/ACS/lib/dictionaries/cif_core.dic
dictionary named 'cif_core.dic' version 2.4.2 from 2011-04-26.

Automatic conversion script
Id: cif_fix_values 2827 2014-09-09 07:05:25Z andrius 

 Adding full bibliography for 4084515--4084521.cif.
;
_cod_database_code 4084519
_shelx_space_group_comment
; 
The symmetry employed for this shelxl refinement is uniquely defined 
by the following loop, which should always be used as a source of 
symmetry information in preference to the above space-group names. 
They are only intended as comments. 
;
_shelx_estimated_absorpt_t_min 0.849
_shelx_estimated_absorpt_t_max 0.900
_shelxl_version_number 2012-6

loop_
_space_group_symop_operation_xyz
'x, y, z'
'-x+1/2, -y, z+1/2'
'-x, y+1/2, -z+1/2'
'x+1/2, -y+1/2, -z'
'-x, -y, -z'
'x-1/2, y, -z-1/2'
'x, -y-1/2, z-1/2'
'-x-1/2, y-1/2, z'

loop_
_atom_site_label
_atom_site_type_symbol
_atom_site_fract_x
_atom_site_fract_y
_atom_site_fract_z
_atom_site_U_iso_or_equiv
_atom_site_adp_type
_atom_site_occupancy
_atom_site_site_symmetry_order
_atom_site_calc_flag
_atom_site_refinement_flags_posn
_atom_site_refinement_flags_adp
_atom_site_refinement_flags_occupancy
_atom_site_disorder_assembly
_atom_site_disorder_group
Al1 Al 0.43717(2) 0.07520(2) 0.57274(2) 0.01698(10) Uani 1 1 d . . . . .
H1 H 0.4352(10) 0.0259(9) 0.5226(6) 0.026(4) Uiso 1 1 d . . . . .
H2 H 0.5300(11) 0.0567(11) 0.5830(6) 0.038(5) Uiso 1 1 d . . . . .
H3 H 0.3832(11) 0.0298(11) 0.6070(7) 0.042(5) Uiso 1 1 d . . . . .
Li1 Li 0.45037(15) 0.03304(14) 0.45711(8) 0.0246(5) Uani 1 1 d . . . . .
C1 C 0.41088(7) 0.18657(7) 0.56292(4) 0.0139(2) Uani 1 1 d . . . . .
C2 C 0.39991(7) 0.23280(7) 0.60481(4) 0.0135(2) Uani 1 1 d . . . . .
C3 C 0.38065(7) 0.31122(7) 0.60096(4) 0.0146(2) Uani 1 1 d . . . . .
C4 C 0.37881(8) 0.34410(7) 0.55498(4) 0.0159(2) Uani 1 1 d . . . . .
H4 H 0.3671 0.3973 0.5523 0.019 Uiso 1 1 calc R U . . .
C5 C 0.39331(7) 0.30252(7) 0.51299(4) 0.0147(2) Uani 1 1 d . . . . .
C6 C 0.40522(7) 0.22269(7) 0.51726(4) 0.0133(2) Uani 1 1 d . . . . .
C7 C 0.36199(8) 0.36249(7) 0.64427(4) 0.0177(3) Uani 1 1 d . . . . .
H7 H 0.3697 0.3316 0.6744 0.021 Uiso 1 1 calc R U . . .
C8 C 0.27208(8) 0.39093(7) 0.64283(5) 0.0222(3) Uani 1 1 d . . . . .
H8A H 0.2346 0.3468 0.6414 0.033 Uiso 1 1 calc R U . . .
H8B H 0.2639 0.4231 0.6141 0.033 Uiso 1 1 calc R U . . .
H8C H 0.2604 0.4210 0.6720 0.033 Uiso 1 1 calc R U . . .
C9 C 0.42042(9) 0.43162(8) 0.64651(5) 0.0233(3) Uani 1 1 d . . . . .
H9A H 0.4778 0.4136 0.6475 0.035 Uiso 1 1 calc R U . . .
H9B H 0.4085 0.4617 0.6757 0.035 Uiso 1 1 calc R U . . .
H9C H 0.4123 0.4637 0.6178 0.035 Uiso 1 1 calc R U . . .
C10 C 0.39742(8) 0.34484(7) 0.46467(4) 0.0164(3) Uani 1 1 d . . . . .
H10 H 0.4238 0.3096 0.4407 0.020 Uiso 1 1 calc R U . . .
C11 C 0.45170(9) 0.41679(8) 0.46823(5) 0.0227(3) Uani 1 1 d . . . . .
H11A H 0.5064 0.4026 0.4805 0.034 Uiso 1 1 calc R U . . .
H11B H 0.4260 0.4536 0.4904 0.034 Uiso 1 1 calc R U . . .
H11C H 0.4573 0.4400 0.4361 0.034 Uiso 1 1 calc R U . . .
C12 C 0.31163(9) 0.36519(8) 0.44551(5) 0.0237(3) Uani 1 1 d . . . . .
H12A H 0.2779 0.3186 0.4435 0.036 Uiso 1 1 calc R U . . .
H12B H 0.3167 0.3881 0.4132 0.036 Uiso 1 1 calc R U . . .
H12C H 0.2852 0.4019 0.4675 0.036 Uiso 1 1 calc R U . . .
C13 C 0.40994(8) 0.19563(7) 0.65392(4) 0.0143(2) Uani 1 1 d . . . . .
C14 C 0.34088(8) 0.16820(7) 0.67964(4) 0.0155(2) Uani 1 1 d . . . . .
C15 C 0.35215(8) 0.13066(7) 0.72376(5) 0.0182(3) Uani 1 1 d . . . . .
H15 H 0.3052 0.1116 0.7405 0.022 Uiso 1 1 calc R U . . .
C16 C 0.42986(8) 0.12036(7) 0.74390(5) 0.0196(3) Uani 1 1 d . . . . .
C17 C 0.49730(8) 0.14883(8) 0.71859(5) 0.0199(3) Uani 1 1 d . . . . .
H17 H 0.5509 0.1423 0.7319 0.024 Uiso 1 1 calc R U . . .
C18 C 0.48947(8) 0.18657(7) 0.67444(4) 0.0169(3) Uani 1 1 d . . . . .
C19 C 0.25263(7) 0.17973(7) 0.66214(4) 0.0166(3) Uani 1 1 d . . . . .
H19 H 0.2543 0.2120 0.6322 0.020 Uiso 1 1 calc R U . . .
C20 C 0.21093(9) 0.10353(8) 0.64952(5) 0.0240(3) Uani 1 1 d . . . . .
H20A H 0.2439 0.0765 0.6251 0.036 Uiso 1 1 calc R U . . .
H20B H 0.1555 0.1134 0.6366 0.036 Uiso 1 1 calc R U . . .
H20C H 0.2067 0.0718 0.6787 0.036 Uiso 1 1 calc R U . . .
C21 C 0.20133(8) 0.22229(8) 0.70043(5) 0.0223(3) Uani 1 1 d . . . . .
H21A H 0.2283 0.2710 0.7084 0.033 Uiso 1 1 calc R U . . .
H21B H 0.1971 0.1907 0.7297 0.033 Uiso 1 1 calc R U . . .
H21C H 0.1459 0.2323 0.6877 0.033 Uiso 1 1 calc R U . . .
C22 C 0.44232(9) 0.08577(9) 0.79390(5) 0.0277(3) Uani 1 1 d . . . . .
H22 H 0.4973 0.0597 0.7940 0.033 Uiso 1 1 calc R U . . .
C23 C 0.44549(12) 0.15014(11) 0.83132(6) 0.0425(4) Uani 1 1 d . . . . .
H23A H 0.4535 0.1282 0.8636 0.064 Uiso 1 1 calc R U . . .
H23B H 0.3935 0.1789 0.8306 0.064 Uiso 1 1 calc R U . . .
H23C H 0.4915 0.1847 0.8238 0.064 Uiso 1 1 calc R U . . .
C24 C 0.37763(11) 0.02644(10) 0.80799(6) 0.0356(4) Uani 1 1 d . . . . .
H24A H 0.3898 0.0068 0.8405 0.053 Uiso 1 1 calc R U . . .
H24B H 0.3786 -0.0159 0.7847 0.053 Uiso 1 1 calc R U . . .
H24C H 0.3228 0.0503 0.8079 0.053 Uiso 1 1 calc R U . . .
C25 C 0.56649(8) 0.22359(8) 0.65264(5) 0.0223(3) Uani 1 1 d . . . . .
H25 H 0.5526 0.2416 0.6192 0.027 Uiso 1 1 calc R U . . .
C26 C 0.59049(9) 0.29360(9) 0.68323(5) 0.0271(3) Uani 1 1 d . . . . .
H26A H 0.5433 0.3286 0.6855 0.041 Uiso 1 1 calc R U . . .
H26B H 0.6371 0.3201 0.6680 0.041 Uiso 1 1 calc R U . . .
H26C H 0.6064 0.2768 0.7158 0.041 Uiso 1 1 calc R U . . .
C27 C 0.64013(9) 0.16846(10) 0.64917(5) 0.0297(3) Uani 1 1 d . . . . .
H27A H 0.6246 0.1238 0.6296 0.045 Uiso 1 1 calc R U . . .
H27B H 0.6559 0.1516 0.6817 0.045 Uiso 1 1 calc R U . . .
H27C H 0.6869 0.1948 0.6339 0.045 Uiso 1 1 calc R U . . .
CT1 C 0.41491(17) 0.13922(17) 0.42560(17) 0.030 Uiso 0 1 d . U P . .
C28 C 0.41102(7) 0.17711(7) 0.47092(4) 0.0136(2) Uani 1 1 d . . . . .
C29 C 0.48621(8) 0.17272(7) 0.44532(4) 0.0164(3) Uani 1 1 d . . . . .
C30 C 0.48861(8) 0.13520(7) 0.40039(5) 0.0194(3) Uani 1 1 d . . . . .
H30 H 0.5425 0.1315 0.3828 0.023 Uiso 1 1 calc R U . . .
C31 C 0.41856(8) 0.10265(7) 0.37952(5) 0.0192(3) Uani 1 1 d . . . . .
C32 C 0.34535(8) 0.10527(7) 0.40627(4) 0.0176(3) Uani 1 1 d . . . . .
H32 H 0.2960 0.0770 0.3938 0.021 Uiso 1 1 calc R U . . .
C33 C 0.33970(8) 0.14236(7) 0.45115(4) 0.0153(2) Uani 1 1 d . . . . .
C34 C 0.56447(8) 0.21043(8) 0.46436(5) 0.0195(3) Uani 1 1 d . . . . .
H34 H 0.5491 0.2417 0.4934 0.023 Uiso 1 1 calc R U . . .
C35 C 0.62836(9) 0.15119(9) 0.48028(6) 0.0315(3) Uani 1 1 d . . . . .
H35A H 0.6035 0.1165 0.5041 0.047 Uiso 1 1 calc R U . . .
H35B H 0.6758 0.1774 0.4949 0.047 Uiso 1 1 calc R U . . .
H35C H 0.6468 0.1216 0.4521 0.047 Uiso 1 1 calc R U . . .
C36 C 0.60268(8) 0.26438(8) 0.42696(5) 0.0247(3) Uani 1 1 d . . . . .
H36A H 0.6529 0.2875 0.4404 0.037 Uiso 1 1 calc R U . . .
H36B H 0.5630 0.3048 0.4188 0.037 Uiso 1 1 calc R U . . .
H36C H 0.6167 0.2354 0.3977 0.037 Uiso 1 1 calc R U . . .
C37 C 0.42006(10) 0.06712(9) 0.32911(5) 0.0306(3) Uani 1 1 d D . . . .
H37 H 0.4003 0.0130 0.3318 0.037 Uiso 0.66 1 calc R U P A 1
H37B H 0.4594 0.0234 0.3335 0.037 Uiso 0.34 1 calc R U P A 2
C38 C 0.35527(17) 0.11337(19) 0.29665(8) 0.0451(7) Uani 0.66 1 d D . P B 1
H38A H 0.2989 0.0996 0.3064 0.068 Uiso 0.66 1 calc R U P B 1
H38B H 0.3635 0.1003 0.2625 0.068 Uiso 0.66 1 calc R U P B 1
H38C H 0.3636 0.1686 0.3012 0.068 Uiso 0.66 1 calc R U P B 1
C39 C 0.50028(15) 0.06637(15) 0.30449(8) 0.0314(5) Uani 0.66 1 d D . P B 1
H39A H 0.5318 0.0213 0.3148 0.047 Uiso 0.66 1 calc R U P B 1
H39B H 0.5310 0.1130 0.3128 0.047 Uiso 0.66 1 calc R U P B 1
H39C H 0.4917 0.0643 0.2694 0.047 Uiso 0.66 1 calc R U P B 1
C38B C 0.4670(5) 0.1183(4) 0.29373(16) 0.0575(19) Uani 0.34 1 d D . P B 2
H38D H 0.5265 0.1127 0.2991 0.086 Uiso 0.34 1 calc R U P B 2
H38E H 0.4509 0.1718 0.2989 0.086 Uiso 0.34 1 calc R U P B 2
H38F H 0.4536 0.1032 0.2605 0.086 Uiso 0.34 1 calc R U P B 2
C39B C 0.3482(3) 0.0291(3) 0.31063(17) 0.0377(11) Uani 0.34 1 d D . P B 2
H39D H 0.3250 -0.0042 0.3357 0.057 Uiso 0.34 1 calc R U P B 2
H39E H 0.3634 -0.0018 0.2824 0.057 Uiso 0.34 1 calc R U P B 2
H39F H 0.3069 0.0674 0.3011 0.057 Uiso 0.34 1 calc R U P B 2
C40 C 0.25652(8) 0.14476(7) 0.47731(5) 0.0186(3) Uani 1 1 d . . . . .
H40 H 0.2591 0.1872 0.5016 0.022 Uiso 1 1 calc R U . . .
C41 C 0.23951(9) 0.07049(9) 0.50487(6) 0.0301(3) Uani 1 1 d . . . . .
H41A H 0.1858 0.0741 0.5211 0.045 Uiso 1 1 calc R U . . .
H41B H 0.2829 0.0624 0.5291 0.045 Uiso 1 1 calc R U . . .
H41C H 0.2389 0.0274 0.4821 0.045 Uiso 1 1 calc R U . . .
C42 C 0.18418(9) 0.16174(9) 0.44339(6) 0.0283(3) Uani 1 1 d . . . . .
H42A H 0.1326 0.1626 0.4620 0.042 Uiso 1 1 calc R U . . .
H42B H 0.1809 0.1218 0.4185 0.042 Uiso 1 1 calc R U . . .
H42C H 0.1926 0.2117 0.4279 0.042 Uiso 1 1 calc R U . . .

loop_
_atom_site_aniso_label
_atom_site_aniso_U_11
_atom_site_aniso_U_22
_atom_site_aniso_U_33
_atom_site_aniso_U_23
_atom_site_aniso_U_13
_atom_site_aniso_U_12
Al1 0.0225(2) 0.01427(19) 0.01411(19) -0.00050(13) 0.00142(14) 0.00470(14)
Li1 0.0289(12) 0.0253(12) 0.0195(11) -0.0015(9) -0.0009(9) 0.0053(10)
C1 0.0115(6) 0.0148(6) 0.0154(6) -0.0008(4) 0.0005(4) 0.0007(4)
C2 0.0110(5) 0.0164(6) 0.0132(6) -0.0008(4) -0.0001(4) -0.0007(4)
C3 0.0135(6) 0.0156(6) 0.0148(6) -0.0034(5) -0.0009(4) -0.0010(4)
C4 0.0180(6) 0.0129(6) 0.0168(6) -0.0008(4) -0.0010(5) 0.0001(5)
C5 0.0139(5) 0.0161(6) 0.0142(6) 0.0004(5) -0.0008(4) -0.0014(4)
C6 0.0109(5) 0.0158(6) 0.0132(6) -0.0021(4) 0.0001(4) -0.0005(4)
C7 0.0239(7) 0.0149(6) 0.0143(6) -0.0029(5) -0.0004(5) 0.0009(5)
C8 0.0257(7) 0.0177(6) 0.0231(7) -0.0051(5) 0.0039(5) 0.0020(5)
C9 0.0279(7) 0.0187(6) 0.0234(7) -0.0067(5) -0.0046(5) -0.0006(5)
C10 0.0208(6) 0.0157(6) 0.0127(6) -0.0005(5) 0.0004(5) -0.0005(5)
C11 0.0293(7) 0.0206(6) 0.0181(6) 0.0013(5) 0.0017(5) -0.0061(5)
C12 0.0252(7) 0.0256(7) 0.0203(7) 0.0054(5) -0.0025(5) 0.0007(6)
C13 0.0172(6) 0.0138(5) 0.0120(6) -0.0032(4) 0.0006(5) 0.0019(5)
C14 0.0179(6) 0.0139(6) 0.0146(6) -0.0023(4) -0.0005(5) 0.0019(5)
C15 0.0184(6) 0.0193(6) 0.0169(6) 0.0015(5) 0.0028(5) 0.0010(5)
C16 0.0229(7) 0.0206(6) 0.0154(6) 0.0021(5) -0.0006(5) 0.0040(5)
C17 0.0176(6) 0.0250(7) 0.0169(6) 0.0006(5) -0.0027(5) 0.0040(5)
C18 0.0176(6) 0.0200(6) 0.0131(6) -0.0026(5) 0.0012(5) 0.0017(5)
C19 0.0154(6) 0.0177(6) 0.0166(6) 0.0014(5) 0.0006(5) 0.0005(5)
C20 0.0216(7) 0.0210(7) 0.0295(7) 0.0012(5) -0.0036(5) -0.0024(5)
C21 0.0189(6) 0.0271(7) 0.0208(6) 0.0011(5) 0.0028(5) 0.0046(5)
C22 0.0244(7) 0.0379(8) 0.0210(7) 0.0119(6) -0.0019(5) 0.0040(6)
C23 0.0544(11) 0.0575(11) 0.0157(7) 0.0069(7) -0.0042(7) -0.0162(9)
C24 0.0410(9) 0.0356(8) 0.0301(8) 0.0175(7) -0.0013(7) 0.0004(7)
C25 0.0166(6) 0.0348(8) 0.0155(6) 0.0034(5) -0.0012(5) -0.0008(5)
C26 0.0220(7) 0.0309(8) 0.0283(7) 0.0049(6) -0.0035(6) -0.0045(6)
C27 0.0182(7) 0.0469(9) 0.0240(7) -0.0041(6) 0.0027(5) 0.0023(6)
C28 0.0170(6) 0.0121(5) 0.0117(6) 0.0010(4) -0.0005(4) 0.0009(4)
C29 0.0183(6) 0.0168(6) 0.0140(6) 0.0005(5) 0.0005(5) -0.0003(5)
C30 0.0209(6) 0.0218(6) 0.0154(6) -0.0024(5) 0.0042(5) -0.0015(5)
C31 0.0270(7) 0.0175(6) 0.0131(6) -0.0017(5) -0.0006(5) 0.0009(5)
C32 0.0202(6) 0.0161(6) 0.0165(6) -0.0022(5) -0.0049(5) 0.0005(5)
C33 0.0179(6) 0.0127(5) 0.0153(6) 0.0002(4) -0.0014(5) 0.0018(5)
C34 0.0171(6) 0.0241(7) 0.0173(6) -0.0036(5) 0.0021(5) -0.0033(5)
C35 0.0235(7) 0.0328(8) 0.0383(9) 0.0040(6) -0.0092(6) -0.0044(6)
C36 0.0193(7) 0.0303(7) 0.0245(7) 0.0000(6) 0.0027(5) -0.0064(6)
C37 0.0467(9) 0.0308(8) 0.0143(7) -0.0077(6) 0.0001(6) -0.0060(7)
C38 0.0424(15) 0.077(2) 0.0155(11) -0.0119(11) -0.0093(10) 0.0195(14)
C39 0.0406(13) 0.0390(14) 0.0145(10) -0.0077(9) 0.0015(9) 0.0127(11)
C38B 0.101(5) 0.059(4) 0.012(2) -0.014(2) 0.010(3) -0.033(4)
C39B 0.040(3) 0.049(3) 0.025(2) -0.017(2) -0.0019(19) 0.000(2)
C40 0.0153(6) 0.0194(6) 0.0210(6) -0.0051(5) -0.0006(5) -0.0009(5)
C41 0.0213(7) 0.0326(8) 0.0363(8) 0.0074(6) 0.0047(6) -0.0017(6)
C42 0.0177(7) 0.0337(8) 0.0334(8) 0.0002(6) -0.0038(6) 0.0022(6)

loop_
_atom_type_symbol
_atom_type_description
_atom_type_scat_dispersion_real
_atom_type_scat_dispersion_imag
_atom_type_scat_source
C C 0.0181 0.0091 'International Tables Vol C Tables 4.2.6.8 and 6.1.1.4'
H H 0.0000 0.0000 'International Tables Vol C Tables 4.2.6.8 and 6.1.1.4'
Li Li 0.0008 0.0003 'International Tables Vol C Tables 4.2.6.8 and 6.1.1.4'
Al Al 0.2130 0.2455 'International Tables Vol C Tables 4.2.6.8 and 6.1.1.4'

loop_
_geom_angle_atom_site_label_1
_geom_angle_atom_site_label_2
_geom_angle_atom_site_label_3
_geom_angle
_geom_angle_site_symmetry_1
_geom_angle_site_symmetry_3
C1 Al1 Li1 139.87(6) . 5_656
C1 Al1 H1 113.1(6) . .
Li1 Al1 H1 52.8(6) 5_656 .
C1 Al1 H2 115.3(7) . .
Li1 Al1 H2 43.6(7) 5_656 .
H1 Al1 H2 93.7(9) . .
C1 Al1 H3 118.0(7) . .
Li1 Al1 H3 102.2(7) 5_656 .
H1 Al1 H3 104.1(9) . .
H2 Al1 H3 109.5(10) . .
CT1 Li1 Al1 130.87(15) . 5_656
C30 Li1 Al1 98.06(9) . 5_656
C31 Li1 Al1 102.20(8) . 5_656
C29 Li1 Al1 118.15(10) . 5_656
C32 Li1 Al1 128.17(9) . 5_656
C28 Li1 Al1 149.68(11) . 5_656
C33 Li1 Al1 158.93(10) . 5_656
CT1 Li1 Li1 141.31(18) . 5_656
C30 Li1 Li1 129.09(14) . 5_656
C31 Li1 Li1 160.15(15) . 5_656
C29 Li1 Li1 109.86(12) . 5_656
C32 Li1 Li1 163.41(14) . 5_656
C28 Li1 Li1 111.90(12) . 5_656
C33 Li1 Li1 132.50(13) . 5_656
Al1 Li1 Li1 68.23(8) 5_656 5_656
CT1 Li1 H1 115.4(5) . .
C30 Li1 H1 135.7(5) . .
C31 Li1 H1 147.9(5) . .
C29 Li1 H1 103.0(5) . .
C32 Li1 H1 119.4(5) . .
C28 Li1 H1 83.6(5) . .
C33 Li1 H1 91.1(5) . .
Al1 Li1 H1 109.8(5) 5_656 .
Li1 Li1 H1 44.4(5) 5_656 .
C6 C1 C2 117.76(11) . .
C6 C1 Al1 124.46(9) . .
C2 C1 Al1 117.75(9) . .
C3 C2 C1 121.17(11) . .
C3 C2 C13 120.56(10) . .
C1 C2 C13 118.27(10) . .
C4 C3 C2 118.28(11) . .
C4 C3 C7 118.01(11) . .
C2 C3 C7 123.71(11) . .
C5 C4 C3 122.88(11) . .
C5 C4 H4 118.6 . .
C3 C4 H4 118.6 . .
C4 C5 C6 117.97(11) . .
C4 C5 C10 119.04(11) . .
C6 C5 C10 122.98(11) . .
C5 C6 C1 121.58(11) . .
C5 C6 C28 117.21(10) . .
C1 C6 C28 121.21(10) . .
C3 C7 C9 111.77(11) . .
C3 C7 C8 110.89(10) . .
C9 C7 C8 109.31(10) . .
C3 C7 H7 108.3 . .
C9 C7 H7 108.3 . .
C8 C7 H7 108.3 . .
C7 C8 H8A 109.5 . .
C7 C8 H8B 109.5 . .
H8A C8 H8B 109.5 . .
C7 C8 H8C 109.5 . .
H8A C8 H8C 109.5 . .
H8B C8 H8C 109.5 . .
C7 C9 H9A 109.5 . .
C7 C9 H9B 109.5 . .
H9A C9 H9B 109.5 . .
C7 C9 H9C 109.5 . .
H9A C9 H9C 109.5 . .
H9B C9 H9C 109.5 . .
C5 C10 C12 112.06(10) . .
C5 C10 C11 111.35(10) . .
C12 C10 C11 110.63(11) . .
C5 C10 H10 107.5 . .
C12 C10 H10 107.5 . .
C11 C10 H10 107.5 . .
C10 C11 H11A 109.5 . .
C10 C11 H11B 109.5 . .
H11A C11 H11B 109.5 . .
C10 C11 H11C 109.5 . .
H11A C11 H11C 109.5 . .
H11B C11 H11C 109.5 . .
C10 C12 H12A 109.5 . .
C10 C12 H12B 109.5 . .
H12A C12 H12B 109.5 . .
C10 C12 H12C 109.5 . .
H12A C12 H12C 109.5 . .
H12B C12 H12C 109.5 . .
C14 C13 C18 118.81(11) . .
C14 C13 C2 120.87(11) . .
C18 C13 C2 120.31(11) . .
C15 C14 C13 119.76(11) . .
C15 C14 C19 117.53(11) . .
C13 C14 C19 122.68(11) . .
C16 C15 C14 121.98(12) . .
C16 C15 H15 119.0 . .
C14 C15 H15 119.0 . .
C15 C16 C17 117.69(12) . .
C15 C16 C22 122.42(12) . .
C17 C16 C22 119.68(12) . .
C16 C17 C18 122.62(12) . .
C16 C17 H17 118.7 . .
C18 C17 H17 118.7 . .
C17 C18 C13 119.11(12) . .
C17 C18 C25 118.11(11) . .
C13 C18 C25 122.49(11) . .
C14 C19 C20 111.81(10) . .
C14 C19 C21 110.65(10) . .
C20 C19 C21 109.76(11) . .
C14 C19 H19 108.2 . .
C20 C19 H19 108.2 . .
C21 C19 H19 108.2 . .
C19 C20 H20A 109.5 . .
C19 C20 H20B 109.5 . .
H20A C20 H20B 109.5 . .
C19 C20 H20C 109.5 . .
H20A C20 H20C 109.5 . .
H20B C20 H20C 109.5 . .
C19 C21 H21A 109.5 . .
C19 C21 H21B 109.5 . .
H21A C21 H21B 109.5 . .
C19 C21 H21C 109.5 . .
H21A C21 H21C 109.5 . .
H21B C21 H21C 109.5 . .
C16 C22 C24 114.25(12) . .
C16 C22 C23 109.13(13) . .
C24 C22 C23 110.47(13) . .
C16 C22 H22 107.6 . .
C24 C22 H22 107.6 . .
C23 C22 H22 107.6 . .
C22 C23 H23A 109.5 . .
C22 C23 H23B 109.5 . .
H23A C23 H23B 109.5 . .
C22 C23 H23C 109.5 . .
H23A C23 H23C 109.5 . .
H23B C23 H23C 109.5 . .
C22 C24 H24A 109.5 . .
C22 C24 H24B 109.5 . .
H24A C24 H24B 109.5 . .
C22 C24 H24C 109.5 . .
H24A C24 H24C 109.5 . .
H24B C24 H24C 109.5 . .
C18 C25 C27 113.18(12) . .
C18 C25 C26 109.01(11) . .
C27 C25 C26 109.65(11) . .
C18 C25 H25 108.3 . .
C27 C25 H25 108.3 . .
C26 C25 H25 108.3 . .
C25 C26 H26A 109.5 . .
C25 C26 H26B 109.5 . .
H26A C26 H26B 109.5 . .
C25 C26 H26C 109.5 . .
H26A C26 H26C 109.5 . .
H26B C26 H26C 109.5 . .
C25 C27 H27A 109.5 . .
C25 C27 H27B 109.5 . .
H27A C27 H27B 109.5 . .
C25 C27 H27C 109.5 . .
H27A C27 H27C 109.5 . .
H27B C27 H27C 109.5 . .
C29 C28 C33 119.21(11) . .
C29 C28 C6 120.50(11) . .
C33 C28 C6 120.17(11) . .
C29 C28 Li1 70.43(9) . .
C33 C28 Li1 74.40(9) . .
C6 C28 Li1 130.05(9) . .
C30 C29 C28 119.52(11) . .
C30 C29 C34 118.97(11) . .
C28 C29 C34 121.47(11) . .
C30 C29 Li1 70.77(9) . .
C28 C29 Li1 77.84(9) . .
C34 C29 Li1 124.33(10) . .
C31 C30 C29 122.24(12) . .
C31 C30 Li1 76.28(9) . .
C29 C30 Li1 76.52(9) . .
C31 C30 H30 118.9 . .
C29 C30 H30 118.9 . .
Li1 C30 H30 118.9 . .
C30 C31 C32 117.26(11) . .
C30 C31 C37 122.07(12) . .
C32 C31 C37 120.65(12) . .
C30 C31 Li1 71.20(9) . .
C32 C31 Li1 74.86(9) . .
C37 C31 Li1 125.35(10) . .
C31 C32 C33 122.56(12) . .
C31 C32 Li1 73.06(9) . .
C33 C32 Li1 77.49(9) . .
C31 C32 H32 118.7 . .
C33 C32 H32 118.7 . .
Li1 C32 H32 118.7 . .
C32 C33 C28 119.11(11) . .
C32 C33 C40 119.23(11) . .
C28 C33 C40 121.66(11) . .
C32 C33 Li1 71.05(8) . .
C28 C33 Li1 74.32(9) . .
C40 C33 Li1 126.30(10) . .
C29 C34 C35 111.77(11) . .
C29 C34 C36 111.69(11) . .
C35 C34 C36 109.72(11) . .
C29 C34 H34 107.8 . .
C35 C34 H34 107.8 . .
C36 C34 H34 107.8 . .
C34 C35 H35A 109.5 . .
C34 C35 H35B 109.5 . .
H35A C35 H35B 109.5 . .
C34 C35 H35C 109.5 . .
H35A C35 H35C 109.5 . .
H35B C35 H35C 109.5 . .
C34 C36 H36A 109.5 . .
C34 C36 H36B 109.5 . .
H36A C36 H36B 109.5 . .
C34 C36 H36C 109.5 . .
H36A C36 H36C 109.5 . .
H36B C36 H36C 109.5 . .
C39B C37 C31 120.0(2) . .
C39 C37 C31 116.20(14) . .
C39B C37 C38B 116.5(3) . .
C31 C37 C38B 110.8(2) . .
C39 C37 C38 108.99(17) . .
C31 C37 C38 107.27(14) . .
C39 C37 H37 108.0 . .
C31 C37 H37 108.0 . .
C38 C37 H37 108.0 . .
C39B C37 H37B 102.0 . .
C31 C37 H37B 102.0 . .
C38B C37 H37B 102.0 . .
C37 C38 H38A 109.5 . .
C37 C38 H38B 109.5 . .
H38A C38 H38B 109.5 . .
C37 C38 H38C 109.5 . .
H38A C38 H38C 109.5 . .
H38B C38 H38C 109.5 . .
C37 C39 H39A 109.5 . .
C37 C39 H39B 109.5 . .
H39A C39 H39B 109.5 . .
C37 C39 H39C 109.5 . .
H39A C39 H39C 109.5 . .
H39B C39 H39C 109.5 . .
C37 C38B H38D 109.5 . .
C37 C38B H38E 109.5 . .
H38D C38B H38E 109.5 . .
C37 C38B H38F 109.5 . .
H38D C38B H38F 109.5 . .
H38E C38B H38F 109.5 . .
C37 C39B H39D 109.5 . .
C37 C39B H39E 109.5 . .
H39D C39B H39E 109.5 . .
C37 C39B H39F 109.5 . .
H39D C39B H39F 109.5 . .
H39E C39B H39F 109.5 . .
C41 C40 C42 109.37(11) . .
C41 C40 C33 111.78(11) . .
C42 C40 C33 112.96(11) . .
C41 C40 H40 107.5 . .
C42 C40 H40 107.5 . .
C33 C40 H40 107.5 . .
C40 C41 H41A 109.5 . .
C40 C41 H41B 109.5 . .
H41A C41 H41B 109.5 . .
C40 C41 H41C 109.5 . .
H41A C41 H41C 109.5 . .
H41B C41 H41C 109.5 . .
C40 C42 H42A 109.5 . .
C40 C42 H42B 109.5 . .
H42A C42 H42B 109.5 . .
C40 C42 H42C 109.5 . .
H42A C42 H42C 109.5 . .
H42B C42 H42C 109.5 . .

loop_
_geom_bond_atom_site_label_1
_geom_bond_atom_site_label_2
_geom_bond_distance
_geom_bond_site_symmetry_2
Al1 C1 2.0069(13) .
Al1 Li1 2.749(2) 5_656
Al1 H1 1.630(16) .
Al1 H2 1.563(19) .
Al1 H3 1.512(19) .
Li1 CT1 2.125(4) .
Li1 C30 2.452(3) .
Li1 C31 2.516(3) .
Li1 C29 2.525(3) .
Li1 C32 2.539(3) .
Li1 C28 2.620(3) .
Li1 C33 2.621(3) .
Li1 Al1 2.749(2) 5_656
Li1 Li1 3.086(5) 5_656
Li1 H1 1.831(16) .
C1 C6 1.4127(16) .
C1 C2 1.4213(16) .
C2 C3 1.4067(17) .
C2 C13 1.5122(16) .
C3 C4 1.3937(17) .
C3 C7 1.5237(16) .
C4 C5 1.3878(17) .
C4 H4 0.9500 .
C5 C6 1.4106(17) .
C5 C10 1.5267(16) .
C6 C28 1.5098(16) .
C7 C9 1.5335(18) .
C7 C8 1.5378(18) .
C7 H7 1.0000 .
C8 H8A 0.9800 .
C8 H8B 0.9800 .
C8 H8C 0.9800 .
C9 H9A 0.9800 .
C9 H9B 0.9800 .
C9 H9C 0.9800 .
C10 C12 1.5275(18) .
C10 C11 1.5350(17) .
C10 H10 1.0000 .
C11 H11A 0.9800 .
C11 H11B 0.9800 .
C11 H11C 0.9800 .
C12 H12A 0.9800 .
C12 H12B 0.9800 .
C12 H12C 0.9800 .
C13 C14 1.4080(17) .
C13 C18 1.4150(17) .
C14 C15 1.3952(17) .
C14 C19 1.5211(17) .
C15 C16 1.3868(18) .
C15 H15 0.9500 .
C16 C17 1.3880(19) .
C16 C22 1.5204(18) .
C17 C18 1.3916(18) .
C17 H17 0.9500 .
C18 C25 1.5274(18) .
C19 C20 1.5306(18) .
C19 C21 1.5359(17) .
C19 H19 1.0000 .
C20 H20A 0.9800 .
C20 H20B 0.9800 .
C20 H20C 0.9800 .
C21 H21A 0.9800 .
C21 H21B 0.9800 .
C21 H21C 0.9800 .
C22 C24 1.523(2) .
C22 C23 1.527(2) .
C22 H22 1.0000 .
C23 H23A 0.9800 .
C23 H23B 0.9800 .
C23 H23C 0.9800 .
C24 H24A 0.9800 .
C24 H24B 0.9800 .
C24 H24C 0.9800 .
C25 C27 1.5342(19) .
C25 C26 1.535(2) .
C25 H25 1.0000 .
C26 H26A 0.9800 .
C26 H26B 0.9800 .
C26 H26C 0.9800 .
C27 H27A 0.9800 .
C27 H27B 0.9800 .
C27 H27C 0.9800 .
C28 C29 1.4094(17) .
C28 C33 1.4132(17) .
C29 C30 1.4035(17) .
C29 C34 1.5207(17) .
C30 C31 1.3927(18) .
C30 H30 1.0000 .
C31 C32 1.3970(18) .
C31 C37 1.5244(17) .
C32 C33 1.4012(17) .
C32 H32 1.0000 .
C33 C40 1.5284(17) .
C34 C35 1.526(2) .
C34 C36 1.5280(18) .
C34 H34 1.0000 .
C35 H35A 0.9800 .
C35 H35B 0.9800 .
C35 H35C 0.9800 .
C36 H36A 0.9800 .
C36 H36B 0.9800 .
C36 H36C 0.9800 .
C37 C39B 1.433(4) .
C37 C39 1.466(3) .
C37 C38B 1.525(4) .
C37 C38 1.598(3) .
C37 H37 1.0000 .
C37 H37B 1.0000 .
C38 H38A 0.9800 .
C38 H38B 0.9800 .
C38 H38C 0.9800 .
C39 H39A 0.9800 .
C39 H39B 0.9800 .
C39 H39C 0.9800 .
C38B H38D 0.9800 .
C38B H38E 0.9800 .
C38B H38F 0.9800 .
C39B H39D 0.9800 .
C39B H39E 0.9800 .
C39B H39F 0.9800 .
C40 C41 1.5275(19) .
C40 C42 1.5283(18) .
C40 H40 1.0000 .
C41 H41A 0.9800 .
C41 H41B 0.9800 .
C41 H41C 0.9800 .
C42 H42A 0.9800 .
C42 H42B 0.9800 .
C42 H42C 0.9800 .

loop_
_geom_torsion_atom_site_label_1
_geom_torsion_atom_site_label_2
_geom_torsion_atom_site_label_3
_geom_torsion_atom_site_label_4
_geom_torsion
C6 C1 C2 C3 2.60(17)
Al1 C1 C2 C3 -179.44(9)
C6 C1 C2 C13 -177.07(10)
Al1 C1 C2 C13 0.89(14)
C1 C2 C3 C4 -4.88(17)
C13 C2 C3 C4 174.78(11)
C1 C2 C3 C7 175.38(11)
C13 C2 C3 C7 -4.96(18)
C2 C3 C4 C5 1.46(18)
C7 C3 C4 C5 -178.78(11)
C3 C4 C5 C6 4.09(18)
C3 C4 C5 C10 -174.70(11)
C4 C5 C6 C1 -6.44(18)
C10 C5 C6 C1 172.30(11)
C4 C5 C6 C28 173.08(11)
C10 C5 C6 C28 -8.18(17)
C2 C1 C6 C5 3.18(17)
Al1 C1 C6 C5 -174.64(9)
C2 C1 C6 C28 -176.33(11)
Al1 C1 C6 C28 5.86(16)
C4 C3 C7 C9 -56.91(15)
C2 C3 C7 C9 122.83(13)
C4 C3 C7 C8 65.35(14)
C2 C3 C7 C8 -114.91(13)
C4 C5 C10 C12 -78.04(14)
C6 C5 C10 C12 103.24(14)
C4 C5 C10 C11 46.48(15)
C6 C5 C10 C11 -132.25(12)
C3 C2 C13 C14 84.70(15)
C1 C2 C13 C14 -95.63(14)
C3 C2 C13 C18 -96.47(14)
C1 C2 C13 C18 83.20(14)
C18 C13 C14 C15 -2.08(17)
C2 C13 C14 C15 176.76(11)
C18 C13 C14 C19 176.03(11)
C2 C13 C14 C19 -5.13(17)
C13 C14 C15 C16 1.14(19)
C19 C14 C15 C16 -177.07(12)
C14 C15 C16 C17 -0.03(19)
C14 C15 C16 C22 174.57(12)
C15 C16 C17 C18 -0.1(2)
C22 C16 C17 C18 -174.84(13)
C16 C17 C18 C13 -0.89(19)
C16 C17 C18 C25 173.06(12)
C14 C13 C18 C17 1.96(18)
C2 C13 C18 C17 -176.89(11)
C14 C13 C18 C25 -171.71(11)
C2 C13 C18 C25 9.44(18)
C15 C14 C19 C20 -66.92(14)
C13 C14 C19 C20 114.93(13)
C15 C14 C19 C21 55.76(15)
C13 C14 C19 C21 -122.39(12)
C15 C16 C22 C24 32.0(2)
C17 C16 C22 C24 -153.54(14)
C15 C16 C22 C23 -92.24(16)
C17 C16 C22 C23 82.26(16)
C17 C18 C25 C27 52.12(16)
C13 C18 C25 C27 -134.15(13)
C17 C18 C25 C26 -70.19(15)
C13 C18 C25 C26 103.54(14)
C5 C6 C28 C29 82.31(14)
C1 C6 C28 C29 -98.16(14)
C5 C6 C28 C33 -93.69(14)
C1 C6 C28 C33 85.83(14)
C5 C6 C28 Li1 171.59(11)
C1 C6 C28 Li1 -8.89(18)
C33 C28 C29 C30 1.11(18)
C6 C28 C29 C30 -174.93(11)
Li1 C28 C29 C30 59.39(12)
C33 C28 C29 C34 178.73(11)
C6 C28 C29 C34 2.69(18)
Li1 C28 C29 C34 -122.99(13)
C33 C28 C29 Li1 -58.28(11)
C6 C28 C29 Li1 125.68(11)
C28 C29 C30 C31 0.91(19)
C34 C29 C30 C31 -176.77(12)
Li1 C29 C30 C31 63.92(13)
C28 C29 C30 Li1 -63.01(12)
C34 C29 C30 Li1 119.31(12)
C29 C30 C31 C32 -3.10(19)
Li1 C30 C31 C32 60.93(12)
C29 C30 C31 C37 175.44(12)
Li1 C30 C31 C37 -120.53(13)
C29 C30 C31 Li1 -64.04(13)
C30 C31 C32 C33 3.41(19)
C37 C31 C32 C33 -175.15(12)
Li1 C31 C32 C33 62.41(12)
C30 C31 C32 Li1 -59.00(12)
C37 C31 C32 Li1 122.44(13)
C31 C32 C33 C28 -1.49(18)
Li1 C32 C33 C28 58.78(12)
C31 C32 C33 C40 178.04(11)
Li1 C32 C33 C40 -121.68(12)
C31 C32 C33 Li1 -60.28(12)
C29 C28 C33 C32 -0.83(17)
C6 C28 C33 C32 175.23(11)
Li1 C28 C33 C32 -57.15(11)
C29 C28 C33 C40 179.64(11)
C6 C28 C33 C40 -4.30(17)
Li1 C28 C33 C40 123.32(12)
C29 C28 C33 Li1 56.32(11)
C6 C28 C33 Li1 -127.62(12)
C30 C29 C34 C35 -71.40(15)
C28 C29 C34 C35 110.97(14)
Li1 C29 C34 C35 14.14(16)
C30 C29 C34 C36 51.97(16)
C28 C29 C34 C36 -125.67(13)
Li1 C29 C34 C36 137.50(12)
C30 C31 C37 C39B 175.2(3)
C32 C31 C37 C39B -6.3(3)
Li1 C31 C37 C39B 86.5(3)
C30 C31 C37 C39 2.3(2)
C32 C31 C37 C39 -179.18(16)
Li1 C31 C37 C39 -86.42(19)
C30 C31 C37 C38B -44.3(4)
C32 C31 C37 C38B 134.2(4)
Li1 C31 C37 C38B -133.1(4)
C30 C31 C37 C38 -119.86(18)
C32 C31 C37 C38 58.6(2)
Li1 C31 C37 C38 151.40(16)
C32 C33 C40 C41 81.48(14)
C28 C33 C40 C41 -99.00(14)
Li1 C33 C40 C41 -5.62(16)
C32 C33 C40 C42 -42.38(16)
C28 C33 C40 C42 137.14(12)
Li1 C33 C40 C42 -129.48(12)
